data_2237865
loop_
_publ_author_name
'McCormick, Cameron A.'
'Nguyen, Vu D.'
'Renfro, Heather E.'
'Koplitz, Lynn V.'
'Mague, Joel T.'

_publ_section_title
;
 4-Cyano-1-methylpyridinium nitrate
;
_journal_coeditor_code HB7076
_journal_issue 6
_journal_name_full 'Acta Crystallographica Section E'
_journal_page_first o981
_journal_page_last o982
_journal_paper_doi 10.1107/S1600536813014025
_journal_volume 69
_journal_year 2013
_chemical_formula_iupac 'C7 H7 N2 +, N O3 -'
_chemical_formula_moiety 'C7 H7 N2 +, N O3 -'
_chemical_formula_sum 'C7 H7 N3 O3'
_chemical_formula_weight 181.16
_chemical_name_systematic
;
4-Cyano-1-methylpyridinium nitrate
;
_space_group_IT_number 31
_symmetry_cell_setting orthorhombic
_symmetry_space_group_name_Hall 'P 2ac -2'
_symmetry_space_group_name_H-M 'P m n 21'
_atom_sites_solution_hydrogens geom
_atom_sites_solution_primary direct
_atom_sites_solution_secondary difmap
_audit_creation_method SHELXL-97
_cell_angle_alpha 90.00
_cell_angle_beta 90.00
_cell_angle_gamma 90.00
_cell_formula_units_Z 2
_cell_length_a 8.195(3)
_cell_length_b 7.289(3)
_cell_length_c 6.721(3)
_cell_measurement_reflns_used 5849
_cell_measurement_temperature 100(2)
_cell_measurement_theta_max 29.12
_cell_measurement_theta_min 2.79
_cell_volume 401.5(3)
_computing_cell_refinement '<i>SAINT</i> (Bruker, 2009)'
_computing_data_collection '<i>APEX2</i> (Bruker, 2010)'
_computing_data_reduction '<i>SAINT</i> (Bruker, 2009)'
_computing_molecular_graphics '<i>DIAMOND</i> (Brandenburg & Putz, 2012)'
_computing_publication_material '<i>SHELXTL</i> (Sheldrick, 2008)'
_computing_structure_refinement '<i>SHELXL97</i> (Sheldrick, 2008)'
_computing_structure_solution '<i>PLATON</i> (Spek, 2009)'
_diffrn_ambient_temperature 100(2)
_diffrn_measured_fraction_theta_full 1.000
_diffrn_measured_fraction_theta_max 0.987
_diffrn_measurement_device_type 'Bruker SMART APEX CCD'
_diffrn_measurement_method '\f and \w scans'
_diffrn_radiation_monochromator graphite
_diffrn_radiation_source 'fine-focus sealed tube'
_diffrn_radiation_type MoK\a
_diffrn_radiation_wavelength 0.71073
_diffrn_reflns_av_R_equivalents 0.0912
_diffrn_reflns_av_sigmaI/netI 0.0423
_diffrn_reflns_limit_h_max 11
_diffrn_reflns_limit_h_min -11
_diffrn_reflns_limit_k_max 9
_diffrn_reflns_limit_k_min -9
_diffrn_reflns_limit_l_max 8
_diffrn_reflns_limit_l_min -9
_diffrn_reflns_number 6751
_diffrn_reflns_theta_full 28.50
_diffrn_reflns_theta_max 29.13
_diffrn_reflns_theta_min 2.79
_exptl_absorpt_coefficient_mu 0.120
_exptl_absorpt_correction_T_max 0.9846
_exptl_absorpt_correction_T_min 0.8601
_exptl_absorpt_correction_type multi-scan
_exptl_absorpt_process_details '(<i>TWINABS</i>; Sheldrick, 2009)'
_exptl_crystal_colour colourless
_exptl_crystal_density_diffrn 1.499
_exptl_crystal_density_method 'not measured'
_exptl_crystal_description Block
_exptl_crystal_F_000 188
_exptl_crystal_size_max 0.33
_exptl_crystal_size_mid 0.23
_exptl_crystal_size_min 0.13
_refine_diff_density_max 0.404
_refine_diff_density_min -0.432
_refine_ls_extinction_coef 0.098(15)
_refine_ls_extinction_expression Fc^*^=kFc[1+0.001xFc^2^\l^3^/sin(2\q)]^-1/4^
_refine_ls_extinction_method '<i>SHELXL</i> (Sheldrick, 2008)'
_refine_ls_goodness_of_fit_ref 1.090
_refine_ls_hydrogen_treatment constr
_refine_ls_matrix_type full
_refine_ls_number_parameters 71
_refine_ls_number_reflns 1116
_refine_ls_number_restraints 1
_refine_ls_restrained_S_all 1.089
_refine_ls_R_factor_all 0.0390
_refine_ls_R_factor_gt 0.0384
_refine_ls_shift/su_max 0.000
_refine_ls_shift/su_mean 0.000
_refine_ls_structure_factor_coef Fsqd
_refine_ls_weighting_details 'calc w=1/[\s^2^(Fo^2^)+(0.0602P)^2^+0.0310P] where P=(Fo^2^+2Fc^2^)/3'
_refine_ls_weighting_scheme calc
_refine_ls_wR_factor_gt 0.0912
_refine_ls_wR_factor_ref 0.0918
_reflns_number_gt 1089
_reflns_number_total 1116
_reflns_threshold_expression I>2\s(I)
_cod_data_source_file hb7076.cif
_cod_data_source_block I
_cod_database_code 2237865
_cod_database_fobs_code 2237865

loop_
_symmetry_equiv_pos_as_xyz
'x, y, z'
'-x+1/2, -y, z+1/2'
'-x, y, z'
'x+1/2, -y, z+1/2'

loop_
_atom_site_type_symbol
_atom_site_label
_atom_site_fract_x
_atom_site_fract_y
_atom_site_fract_z
_atom_site_U_iso_or_equiv
_atom_site_adp_type
_atom_site_calc_flag
_atom_site_refinement_flags
_atom_site_occupancy
_atom_site_symmetry_multiplicity
N N1 0.5000 0.16216(16) 0.63902(16) 0.0149(3) Uani d S 1 2
N N2 0.5000 0.51281(19) -0.0553(2) 0.0246(3) Uani d S 1 2
C C1 0.5000 0.0548(2) 0.8274(2) 0.0191(3) Uani d S 1 2
H H1A 0.5000 -0.0746 0.7980 0.029 Uiso d SR 1 2
H H1B 0.4089 0.0825 0.8949 0.029 Uiso d R 1 1
C C2 0.64416(13) 0.20717(15) 0.55473(14) 0.0168(2) Uani d . 1 1
H H2 0.7434 0.1753 0.6192 0.020 Uiso calc R 1 1
C C3 0.64799(13) 0.29942(14) 0.37491(15) 0.0163(2) Uani d . 1 1
H H3 0.7489 0.3309 0.3142 0.020 Uiso calc R 1 1
C C4 0.5000 0.34509(18) 0.2849(2) 0.0146(3) Uani d S 1 2
C C5 0.5000 0.4394(2) 0.0962(2) 0.0175(3) Uani d S 1 2
N N3 0.5000 0.80142(16) 0.39635(19) 0.0154(3) Uani d S 1 2
O O1 0.63291(10) 0.75855(13) 0.47555(13) 0.0244(2) Uani d . 1 1
O O2 0.5000 0.89102(15) 0.23498(16) 0.0202(3) Uani d S 1 2

loop_
_atom_site_aniso_label
_atom_site_aniso_U_11
_atom_site_aniso_U_22
_atom_site_aniso_U_33
_atom_site_aniso_U_12
_atom_site_aniso_U_13
_atom_site_aniso_U_23
N1 0.0165(7) 0.0168(5) 0.0114(6) 0.000 0.000 -0.0014(5)
N2 0.0183(7) 0.0289(7) 0.0267(6) 0.000 0.000 0.0087(6)
C1 0.0233(9) 0.0218(7) 0.0121(6) 0.000 0.000 0.0014(5)
C2 0.0139(5) 0.0200(5) 0.0165(5) -0.0001(3) -0.0018(4) -0.0028(4)
C3 0.0136(5) 0.0189(4) 0.0164(5) -0.0016(4) 0.0010(4) -0.0009(4)
C4 0.0161(7) 0.0140(6) 0.0138(7) 0.000 0.000 -0.0018(5)
C5 0.0134(7) 0.0183(6) 0.0209(7) 0.000 0.000 0.0011(5)
N3 0.0177(7) 0.0144(5) 0.0140(6) 0.000 0.000 -0.0026(5)
O1 0.0179(4) 0.0329(4) 0.0224(4) 0.0042(3) -0.0036(3) 0.0043(3)
O2 0.0205(6) 0.0265(5) 0.0138(5) 0.000 0.000 0.0035(4)

loop_
_atom_type_symbol
_atom_type_description
_atom_type_scat_dispersion_real
_atom_type_scat_dispersion_imag
_atom_type_scat_source
C C 0.0033 0.0016 'International Tables Vol C Tables 4.2.6.8 and 6.1.1.4'
H H 0.0000 0.0000 'International Tables Vol C Tables 4.2.6.8 and 6.1.1.4'
N N 0.0061 0.0033 'International Tables Vol C Tables 4.2.6.8 and 6.1.1.4'
O O 0.0106 0.0060 'International Tables Vol C Tables 4.2.6.8 and 6.1.1.4'

loop_
_geom_angle_atom_site_label_1
_geom_angle_atom_site_label_2
_geom_angle_atom_site_label_3
_geom_angle_site_symmetry_1
_geom_angle
C2 N1 C2 3_655 122.01(12)
C2 N1 C1 3_655 118.98(6)
C2 N1 C1 . 118.98(6)
N1 C1 H1A . 109.9
N1 C1 H1B . 108.2
H1A C1 H1B . 108.9
N1 C2 C3 . 120.29(10)
N1 C2 H2 . 119.9
C3 C2 H2 . 119.9
C2 C3 C4 . 118.35(10)
C2 C3 H3 . 120.8
C4 C3 H3 . 120.8
C3 C4 C3 3_655 120.70(13)
C3 C4 C5 3_655 119.65(7)
C3 C4 C5 . 119.65(7)
N2 C5 C4 . 179.23(15)
O1 N3 O1 3_655 120.92(13)
O1 N3 O2 3_655 119.54(6)
O1 N3 O2 . 119.54(6)

loop_
_geom_bond_atom_site_label_1
_geom_bond_atom_site_label_2
_geom_bond_site_symmetry_2
_geom_bond_distance
N1 C2 3_655 1.3506(12)
N1 C2 . 1.3506(12)
N1 C1 . 1.4887(18)
N2 C5 . 1.150(2)
C1 H1A . 0.9638
C1 H1B . 0.8964
C2 C3 . 1.3834(15)
C2 H2 . 0.9500
C3 C4 . 1.3955(13)
C3 H3 . 0.9500
C4 C3 3_655 1.3955(13)
C4 C5 . 1.443(2)
N3 O1 3_655 1.2519(11)
N3 O1 . 1.2520(11)
N3 O2 . 1.2660(17)

loop_
_geom_hbond_atom_site_label_D
_geom_hbond_atom_site_label_H
_geom_hbond_atom_site_label_A
_geom_hbond_site_symmetry_A
_geom_hbond_distance_DH
_geom_hbond_distance_HA
_geom_hbond_distance_DA
_geom_hbond_angle_DHA
C1 H1A O1 1_545 0.96 2.71 3.3826(19) 127
C1 H1A O1 3_645 0.96 2.71 3.3826(19) 127
C1 H1B O1 4_465 0.90 2.60 3.4485(15) 159
C2 H2 O1 2_665 0.95 2.65 3.3763(17) 134
C2 H2 O2 2_665 0.95 2.29 3.2379(15) 172
C3 H3 N2 2_665 0.95 2.51 3.2272(15) 132
C3 H3 O1 2_664 0.95 2.56 3.2568(17) 131

loop_
_geom_torsion_atom_site_label_1
_geom_torsion_atom_site_label_2
_geom_torsion_atom_site_label_3
_geom_torsion_atom_site_label_4
_geom_torsion_site_symmetry_1
_geom_torsion_site_symmetry_4
_geom_torsion
C2 N1 C2 C3 3_655 . -1.14(19)
C1 N1 C2 C3 . . 176.98(10)
N1 C2 C3 C4 . . 0.41(15)
C2 C3 C4 C3 . 3_655 0.29(18)
C2 C3 C4 C5 . . -179.29(11)
